data_4104706
loop_
_publ_author_name
'L. Jonas L. H\"aller'
'Elena Mas-Marz\'a'
'Aitor Moreno'
'John P. Lowe'
'Stuart A. Macgregor'
'Mary F. Mahon'
'Paul S. Pregosin'
'Michael K. Whittlesey'

_publ_section_title
;
 Formation of [Ru(NHC)4(\h2-O2)H]+: An Unusual, High Frequency Hydride
 Chemical Shift and Facile, Reversible Coordination of O2
;
_journal_name_full 'Journal of the American Chemical Society'
_journal_page_first 9618
_journal_page_last 9619
_journal_paper_doi 10.1021/ja9039345
_journal_volume 131
_journal_year 2009
_chemical_formula_sum 'C77 H93 B F24 N8 O Ru'
_chemical_formula_weight 1714.47
_chemical_name_systematic
;
 ?
;
_space_group_IT_number 14
_symmetry_cell_setting monoclinic
_symmetry_space_group_name_Hall '-P 2yab'
_symmetry_space_group_name_H-M 'P 1 21/a 1'
_atom_sites_solution_hydrogens geom
_atom_sites_solution_primary direct
_atom_sites_solution_secondary difmap
_audit_creation_method SHELXL-97
_cell_angle_alpha 90.00
_cell_angle_beta 104.875(1)
_cell_angle_gamma 90.00
_cell_formula_units_Z 4
_cell_length_a 19.5720(3)
_cell_length_b 21.1740(3)
_cell_length_c 20.2440(3)
_cell_measurement_reflns_used 110644
_cell_measurement_temperature 150(2)
_cell_measurement_theta_max 27.485
_cell_measurement_theta_min 2.910
_cell_volume 8108.3(2)
_computing_cell_refinement 'HKL Scalepack (Otwinowski & Minor 1997)'
_computing_data_collection 'Collect (Bruker AXS BV, 1997-2004)'
_computing_data_reduction 'Denzo & Scalepack (Otwinowski & Minor, 1997)'
_computing_molecular_graphics 'ORTEX (P.McArdle, 1995)'
_computing_publication_material 'SHELXL-97/2 (Sheldrick,1997)'
_computing_structure_refinement 'SHELXL-97 (Sheldrick, 1997)'
_computing_structure_solution 'SHELXS-97 (Sheldrick, 1990)'
_diffrn_ambient_temperature 150(2)
_diffrn_measured_fraction_theta_full 0.994
_diffrn_measured_fraction_theta_max 0.994
_diffrn_measurement_device_type '95mm CCD camera on \k-goniostat'
_diffrn_measurement_method CCD
_diffrn_radiation_monochromator graphite
_diffrn_radiation_source 'fine-focus sealed tube'
_diffrn_radiation_type MoK\a
_diffrn_radiation_wavelength 0.71073
_diffrn_reflns_av_R_equivalents 0.1177
_diffrn_reflns_av_sigmaI/netI 0.0856
_diffrn_reflns_limit_h_max 24
_diffrn_reflns_limit_h_min -25
_diffrn_reflns_limit_k_max 27
_diffrn_reflns_limit_k_min -27
_diffrn_reflns_limit_l_max 26
_diffrn_reflns_limit_l_min -25
_diffrn_reflns_number 77117
_diffrn_reflns_theta_full 27.49
_diffrn_reflns_theta_max 27.49
_diffrn_reflns_theta_min 3.56
_exptl_absorpt_coefficient_mu 0.297
_exptl_absorpt_correction_T_max 0.96
_exptl_absorpt_correction_T_min 0.77
_exptl_absorpt_correction_type multi-scan
_exptl_absorpt_process_details
;
 ?
;
_exptl_crystal_colour Colourless
_exptl_crystal_density_diffrn 1.404
_exptl_crystal_description Block
_exptl_crystal_F_000 3536
_exptl_crystal_size_max 0.33
_exptl_crystal_size_mid 0.15
_exptl_crystal_size_min 0.12
_refine_diff_density_max 1.373
_refine_diff_density_min -1.113
_refine_diff_density_rms 0.081
_refine_ls_extinction_method none
_refine_ls_goodness_of_fit_ref 1.057
_refine_ls_hydrogen_treatment constr
_refine_ls_matrix_type full
_refine_ls_number_parameters 1241
_refine_ls_number_reflns 18500
_refine_ls_number_restraints 81
_refine_ls_restrained_S_all 1.059
_refine_ls_R_factor_all 0.1121
_refine_ls_R_factor_gt 0.0664
_refine_ls_shift/su_max 0.002
_refine_ls_shift/su_mean 0.000
_refine_ls_structure_factor_coef Fsqd
_refine_ls_weighting_details 'calc w=1/[\s^2^(Fo^2^)+(0.0470P)^2^+15.7987P] where P=(Fo^2^+2Fc^2^)/3'
_refine_ls_weighting_scheme calc
_refine_ls_wR_factor_gt 0.1453
_refine_ls_wR_factor_ref 0.1739
_reflns_number_gt 12214
_reflns_number_total 18500
_reflns_threshold_expression >2sigma(I)
_cod_data_source_file ja9039345_si_002_3.cif
_cod_data_source_block cpd3_k08mkw15
_cod_database_code 4104706

loop_
_symmetry_equiv_pos_as_xyz
'x, y, z'
'-x+1/2, y+1/2, -z'
'-x, -y, -z'
'x-1/2, -y-1/2, z'

loop_
_atom_site_label
_atom_site_type_symbol
_atom_site_fract_x
_atom_site_fract_y
_atom_site_fract_z
_atom_site_U_iso_or_equiv
_atom_site_adp_type
_atom_site_occupancy
_atom_site_symmetry_multiplicity
_atom_site_calc_flag
_atom_site_refinement_flags
_atom_site_disorder_assembly
_atom_site_disorder_group
Ru1 Ru 0.522212(16) 0.181251(14) 0.759691(15) 0.03162(9) Uani 1 1 d . . .
F1 F 0.3016(7) -0.4511(6) 0.7821(4) 0.086(4) Uani 0.50 1 d PD A 1
F2 F 0.3534(7) -0.52788(18) 0.8429(5) 0.062(3) Uani 0.50 1 d PD A 1
F3 F 0.3195(7) -0.4481(7) 0.8898(5) 0.052(3) Uani 0.50 1 d PD A 1
F4 F 0.66002(15) -0.44575(18) 0.91913(18) 0.0788(10) Uani 1 1 d . . .
F5 F 0.60104(16) -0.49079(16) 0.97991(17) 0.0743(9) Uani 1 1 d . . .
F6 F 0.6278(2) -0.39349(19) 0.99501(19) 0.1026(14) Uani 1 1 d . . .
F7 F 0.2998(6) -0.3778(3) 0.5130(7) 0.163(9) Uani 0.50 1 d PD B 1
F8 F 0.3358(7) -0.4712(4) 0.5013(5) 0.070(3) Uani 0.50 1 d PD B 1
F9 F 0.2959(4) -0.4498(6) 0.5847(4) 0.122(5) Uani 0.50 1 d PD B 1
F10 F 0.6174(7) -0.4442(9) 0.5794(6) 0.097(6) Uani 0.45 1 d PD C 1
F11 F 0.5844(10) -0.5286(3) 0.6181(9) 0.082(5) Uani 0.45 1 d PD C 1
F12 F 0.6484(7) -0.4619(9) 0.6849(5) 0.111(7) Uani 0.45 1 d PD C 1
F13 F 0.2275(2) -0.1599(4) 0.8077(5) 0.059(2) Uani 0.45 1 d PD D 2
F14 F 0.3070(6) -0.2076(5) 0.8791(5) 0.067(4) Uani 0.45 1 d PD D 2
F15 F 0.3188(6) -0.1098(4) 0.8614(8) 0.117(7) Uani 0.45 1 d PD D 2
F16 F 0.2524(6) -0.1072(7) 0.5730(6) 0.140(9) Uani 0.45 1 d PD E 1
F17 F 0.2895(7) -0.1930(5) 0.5400(5) 0.117(6) Uani 0.45 1 d PD E 1
F18 F 0.3586(6) -0.1165(7) 0.5688(9) 0.111(6) Uani 0.45 1 d PD E 1
F19 F 0.6560(5) -0.1345(4) 0.6291(6) 0.087(4) Uani 0.60 1 d PD F 1
F20 F 0.6710(5) -0.2327(3) 0.6183(4) 0.071(3) Uani 0.60 1 d PD F 1
F21 F 0.75005(19) -0.1788(4) 0.6849(6) 0.070(2) Uani 0.60 1 d PD F 1
F22 F 0.7440(2) -0.1823(4) 0.9326(4) 0.078(3) Uani 0.65 1 d PD G 1
F23 F 0.6793(4) -0.10306(16) 0.9069(4) 0.0697(18) Uani 0.65 1 d PD G 1
F24 F 0.6433(5) -0.1787(4) 0.9552(4) 0.095(3) Uani 0.65 1 d PD G 1
F1A F 0.3119(8) -0.4756(6) 0.7761(3) 0.098(5) Uani 0.50 1 d PD A 2
F2A F 0.3631(8) -0.5229(2) 0.8666(5) 0.049(2) Uani 0.50 1 d PD A 2
F3A F 0.3044(7) -0.4399(8) 0.8725(6) 0.072(4) Uani 0.50 1 d PD A 2
F7A F 0.3276(5) -0.3913(5) 0.4898(4) 0.102(4) Uani 0.50 1 d PD B 2
F8A F 0.3276(7) -0.4847(3) 0.5234(6) 0.074(3) Uani 0.50 1 d PD B 2
F9A F 0.2797(3) -0.4124(6) 0.5689(5) 0.108(5) Uani 0.50 1 d PD B 2
F10A F 0.6373(5) -0.4398(6) 0.5987(6) 0.081(4) Uani 0.55 1 d PD C 2
F11A F 0.5770(7) -0.5228(3) 0.6006(7) 0.074(4) Uani 0.55 1 d PD C 2
F12A F 0.6333(6) -0.4789(7) 0.6931(4) 0.079(3) Uani 0.55 1 d PD C 2
F13A F 0.2360(4) -0.1342(6) 0.8140(6) 0.152(7) Uani 0.55 1 d PD D 1
F14A F 0.2894(6) -0.2114(4) 0.8708(5) 0.101(5) Uani 0.55 1 d PD D 1
F15A F 0.3433(5) -0.1256(4) 0.8709(4) 0.082(3) Uani 0.55 1 d PD D 1
F16A F 0.2840(6) -0.0851(4) 0.5953(5) 0.102(4) Uani 0.55 1 d PD E 2
F17A F 0.2528(6) -0.1744(6) 0.5506(6) 0.148(7) Uani 0.55 1 d PD E 2
F18A F 0.3531(4) -0.1366(5) 0.5524(6) 0.072(3) Uani 0.55 1 d PD E 2
F19A F 0.6371(6) -0.1495(6) 0.6189(6) 0.066(4) Uani 0.40 1 d PD F 2
F20A F 0.6937(8) -0.2358(4) 0.6288(7) 0.109(8) Uani 0.40 1 d PD F 2
F21A F 0.7406(5) -0.1538(7) 0.6817(8) 0.114(8) Uani 0.40 1 d PD F 2
F22A F 0.7468(2) -0.1610(9) 0.9207(9) 0.115(8) Uani 0.35 1 d PD G 2
F23A F 0.6539(10) -0.1110(5) 0.9244(8) 0.188(15) Uani 0.35 1 d PD G 2
F24A F 0.6663(10) -0.2077(6) 0.9529(6) 0.130(10) Uani 0.35 1 d PD G 2
O1 O 0.3698(2) 0.1900(2) 0.7828(2) 0.0432(11) Uani 0.60 1 d P . .
O1A O 0.6765(3) 0.1741(3) 0.7356(4) 0.0395(15) Uani 0.40 1 d P . .
N1 N 0.42685(15) 0.10525(15) 0.63367(15) 0.0304(6) Uani 1 1 d . . .
N2 N 0.52667(16) 0.05752(15) 0.67110(15) 0.0320(7) Uani 1 1 d . . .
N3 N 0.50685(16) 0.05919(15) 0.84667(16) 0.0335(7) Uani 1 1 d . . .
N4 N 0.61052(16) 0.10002(14) 0.88529(15) 0.0302(6) Uani 1 1 d . . .
N5 N 0.54047(17) 0.26067(15) 0.89691(16) 0.0353(7) Uani 1 1 d . . .
N6 N 0.60806(16) 0.29798(15) 0.83747(16) 0.0329(7) Uani 1 1 d . . .
N7 N 0.45189(17) 0.30250(15) 0.67767(16) 0.0354(7) Uani 1 1 d . . .
N8 N 0.51602(18) 0.25471(16) 0.62096(17) 0.0375(7) Uani 1 1 d . . .
C1 C 0.4263(3) 0.1870(3) 0.7751(3) 0.0340(13) Uani 0.60 1 d P . .
C2 C 0.48994(18) 0.10968(17) 0.68295(17) 0.0290(7) Uani 1 1 d . . .
C3 C 0.4249(2) 0.05199(19) 0.59278(19) 0.0368(9) Uani 1 1 d . . .
C4 C 0.4874(2) 0.02199(19) 0.6160(2) 0.0384(9) Uani 1 1 d . . .
C5 C 0.36748(19) 0.14983(19) 0.6278(2) 0.0360(8) Uani 1 1 d . . .
H5 H 0.3849 0.1833 0.6629 0.043 Uiso 1 1 calc R . .
C6 C 0.3467(2) 0.1840(2) 0.5585(2) 0.0484(10) Uani 1 1 d . . .
H6A H 0.3887 0.2033 0.5492 0.073 Uiso 1 1 calc R . .
H6B H 0.3118 0.2168 0.5597 0.073 Uiso 1 1 calc R . .
H6C H 0.3262 0.1535 0.5224 0.073 Uiso 1 1 calc R . .
C7 C 0.3043(2) 0.1190(2) 0.6464(2) 0.0491(11) Uani 1 1 d . . .
H7A H 0.2835 0.0871 0.6120 0.074 Uiso 1 1 calc R . .
H7B H 0.2688 0.1513 0.6477 0.074 Uiso 1 1 calc R . .
H7C H 0.3199 0.0989 0.6913 0.074 Uiso 1 1 calc R . .
C8 C 0.3650(3) 0.0333(2) 0.5335(2) 0.0520(11) Uani 1 1 d . . .
H8A H 0.3760 -0.0071 0.5150 0.078 Uiso 1 1 calc R . .
H8B H 0.3582 0.0658 0.4979 0.078 Uiso 1 1 calc R . .
H8C H 0.3216 0.0290 0.5489 0.078 Uiso 1 1 calc R . .
C9 C 0.5103(3) -0.0391(2) 0.5908(3) 0.0582(13) Uani 1 1 d . . .
H9A H 0.5050 -0.0734 0.6216 0.087 Uiso 1 1 calc R . .
H9B H 0.5599 -0.0360 0.5896 0.087 Uiso 1 1 calc R . .
H9C H 0.4808 -0.0479 0.5447 0.087 Uiso 1 1 calc R . .
C10 C 0.6000(2) 0.0425(2) 0.7100(2) 0.0409(9) Uani 1 1 d . . .
H10 H 0.6135 0.0757 0.7462 0.049 Uiso 1 1 calc R . .
C11 C 0.6522(2) 0.0484(3) 0.6662(3) 0.0546(12) Uani 1 1 d . . .
H11A H 0.6447 0.0137 0.6330 0.082 Uiso 1 1 calc R . .
H11B H 0.7006 0.0462 0.6955 0.082 Uiso 1 1 calc R . .
H11C H 0.6452 0.0888 0.6420 0.082 Uiso 1 1 calc R . .
C12 C 0.6070(3) -0.0205(2) 0.7476(2) 0.0527(12) Uani 1 1 d . . .
H12A H 0.5759 -0.0207 0.7787 0.079 Uiso 1 1 calc R . .
H12B H 0.6561 -0.0265 0.7740 0.079 Uiso 1 1 calc R . .
H12C H 0.5934 -0.0549 0.7144 0.079 Uiso 1 1 calc R . .
C13 C 0.54831(19) 0.10873(17) 0.83601(17) 0.0293(7) Uani 1 1 d . . .
C14 C 0.5437(2) 0.02135(18) 0.9014(2) 0.0382(9) Uani 1 1 d . . .
C15 C 0.6076(2) 0.04672(18) 0.92541(19) 0.0354(8) Uani 1 1 d . . .
C16 C 0.4326(2) 0.0494(2) 0.8079(2) 0.0412(9) Uani 1 1 d . . .
H16 H 0.4219 0.0830 0.7720 0.049 Uiso 1 1 calc R . .
C17 C 0.3821(2) 0.0608(3) 0.8534(3) 0.0549(12) Uani 1 1 d . . .
H17A H 0.3863 0.0260 0.8861 0.082 Uiso 1 1 calc R . .
H17B H 0.3334 0.0629 0.8249 0.082 Uiso 1 1 calc R . .
H17C H 0.3943 0.1006 0.8782 0.082 Uiso 1 1 calc R . .
C18 C 0.4198(3) -0.0130(2) 0.7703(3) 0.0535(12) Uani 1 1 d . . .
H18A H 0.4520 -0.0169 0.7406 0.080 Uiso 1 1 calc R . .
H18B H 0.3708 -0.0148 0.7425 0.080 Uiso 1 1 calc R . .
H18C H 0.4283 -0.0477 0.8034 0.080 Uiso 1 1 calc R . .
C19 C 0.5152(3) -0.0386(2) 0.9247(3) 0.0547(12) Uani 1 1 d . . .
H19A H 0.5063 -0.0697 0.8876 0.082 Uiso 1 1 calc R . .
H19B H 0.4710 -0.0294 0.9371 0.082 Uiso 1 1 calc R . .
H19C H 0.5499 -0.0556 0.9645 0.082 Uiso 1 1 calc R . .
C20 C 0.6667(3) 0.0245(2) 0.9838(2) 0.0495(11) Uani 1 1 d . . .
H20A H 0.6552 -0.0174 0.9986 0.074 Uiso 1 1 calc R . .
H20B H 0.6729 0.0543 1.0219 0.074 Uiso 1 1 calc R . .
H20C H 0.7105 0.0220 0.9689 0.074 Uiso 1 1 calc R . .
C21 C 0.67375(19) 0.14060(19) 0.8907(2) 0.0348(8) Uani 1 1 d . . .
H21 H 0.6591 0.1750 0.8561 0.042 Uiso 1 1 calc R . .
C22 C 0.7328(2) 0.1045(2) 0.8714(2) 0.0450(10) Uani 1 1 d . . .
H22A H 0.7508 0.0718 0.9057 0.067 Uiso 1 1 calc R . .
H22B H 0.7712 0.1337 0.8696 0.067 Uiso 1 1 calc R . .
H22C H 0.7147 0.0848 0.8266 0.067 Uiso 1 1 calc R . .
C23 C 0.6991(2) 0.1730(2) 0.9606(2) 0.0447(10) Uani 1 1 d . . .
H23A H 0.6595 0.1954 0.9714 0.067 Uiso 1 1 calc R . .
H23B H 0.7368 0.2032 0.9593 0.067 Uiso 1 1 calc R . .
H23C H 0.7174 0.1411 0.9958 0.067 Uiso 1 1 calc R . .
C24 C 0.55837(18) 0.25162(17) 0.83585(18) 0.0301(8) Uani 1 1 d . . .
C25 C 0.5785(2) 0.3110(2) 0.9340(2) 0.0427(9) Uani 1 1 d . . .
C26 C 0.6206(2) 0.33389(19) 0.8973(2) 0.0413(9) Uani 1 1 d . . .
C27 C 0.4849(2) 0.2239(2) 0.9173(2) 0.0463(10) Uani 1 1 d . . .
H27 H 0.4689 0.1906 0.8817 0.056 Uiso 1 1 calc R . .
C28 C 0.4204(3) 0.2637(3) 0.9178(3) 0.0566(12) Uani 1 1 d . . .
H28A H 0.4309 0.2906 0.9585 0.085 Uiso 1 1 calc R . .
H28B H 0.3805 0.2360 0.9183 0.085 Uiso 1 1 calc R . .
H28C H 0.4083 0.2903 0.8767 0.085 Uiso 1 1 calc R . .
C29 C 0.5127(3) 0.1896(3) 0.9856(3) 0.0656(15) Uani 1 1 d . . .
H29A H 0.5532 0.1632 0.9834 0.098 Uiso 1 1 calc R . .
H29B H 0.4752 0.1630 0.9947 0.098 Uiso 1 1 calc R . .
H29C H 0.5274 0.2207 1.0223 0.098 Uiso 1 1 calc R . .
C30 C 0.5737(3) 0.3329(3) 1.0033(3) 0.0702(16) Uani 1 1 d . . .
H30A H 0.6006 0.3041 1.0383 0.105 Uiso 1 1 calc R . .
H30B H 0.5241 0.3333 1.0049 0.105 Uiso 1 1 calc R . .
H30C H 0.5934 0.3756 1.0118 0.105 Uiso 1 1 calc R . .
C31 C 0.6745(3) 0.3856(3) 0.9163(3) 0.0662(14) Uani 1 1 d . . .
H31A H 0.6694 0.4067 0.9579 0.099 Uiso 1 1 calc R . .
H31B H 0.6671 0.4164 0.8790 0.099 Uiso 1 1 calc R . .
H31C H 0.7220 0.3676 0.9244 0.099 Uiso 1 1 calc R . .
C32 C 0.6456(2) 0.3067(2) 0.7835(2) 0.0442(10) Uani 1 1 d . . .
H32 H 0.6264 0.2737 0.7483 0.053 Uiso 1 1 calc R . .
C33 C 0.6308(3) 0.3694(3) 0.7466(3) 0.0653(14) Uani 1 1 d . . .
H33A H 0.5800 0.3734 0.7258 0.098 Uiso 1 1 calc R . .
H33B H 0.6565 0.3715 0.7110 0.098 Uiso 1 1 calc R . .
H33C H 0.6465 0.4039 0.7793 0.098 Uiso 1 1 calc R . .
C34 C 0.7248(2) 0.2931(3) 0.8092(3) 0.0597(13) Uani 1 1 d . . .
H34A H 0.7475 0.3269 0.8402 0.090 Uiso 1 1 calc R . .
H34B H 0.7458 0.2910 0.7702 0.090 Uiso 1 1 calc R . .
H34C H 0.7317 0.2527 0.8336 0.090 Uiso 1 1 calc R . .
C35 C 0.49658(19) 0.25138(17) 0.68138(19) 0.0316(8) Uani 1 1 d . . .
C36 C 0.4443(2) 0.3353(2) 0.6168(2) 0.0472(10) Uani 1 1 d . . .
C37 C 0.4848(3) 0.3058(2) 0.5814(2) 0.0496(11) Uani 1 1 d . . .
C38 C 0.4180(2) 0.3207(2) 0.7317(2) 0.0462(10) Uani 1 1 d . . .
H38 H 0.4323 0.2878 0.7681 0.055 Uiso 1 1 calc R . .
C39 C 0.3375(3) 0.3180(3) 0.7084(3) 0.0677(15) Uani 1 1 d . . .
H39A H 0.3201 0.3521 0.6756 0.102 Uiso 1 1 calc R . .
H39B H 0.3179 0.3230 0.7481 0.102 Uiso 1 1 calc R . .
H39C H 0.3228 0.2772 0.6866 0.102 Uiso 1 1 calc R . .
C40 C 0.4453(3) 0.3833(3) 0.7660(3) 0.0743(17) Uani 1 1 d . . .
H40A H 0.4971 0.3822 0.7810 0.111 Uiso 1 1 calc R . .
H40B H 0.4261 0.3899 0.8056 0.111 Uiso 1 1 calc R . .
H40C H 0.4303 0.4179 0.7333 0.111 Uiso 1 1 calc R . .
C41 C 0.3952(3) 0.3904(3) 0.5929(3) 0.0736(16) Uani 1 1 d . . .
H41A H 0.4003 0.4052 0.5486 0.110 Uiso 1 1 calc R . .
H41B H 0.4070 0.4247 0.6264 0.110 Uiso 1 1 calc R . .
H41C H 0.3462 0.3770 0.5883 0.110 Uiso 1 1 calc R . .
C42 C 0.4919(4) 0.3216(3) 0.5113(3) 0.086(2) Uani 1 1 d . . .
H42A H 0.4689 0.2888 0.4790 0.128 Uiso 1 1 calc R . .
H42B H 0.5421 0.3238 0.5120 0.128 Uiso 1 1 calc R . .
H42C H 0.4695 0.3624 0.4969 0.128 Uiso 1 1 calc R . .
C43 C 0.5676(2) 0.2107(2) 0.6029(2) 0.0483(11) Uani 1 1 d . . .
H43 H 0.5799 0.1789 0.6406 0.058 Uiso 1 1 calc R . .
C44 C 0.5368(3) 0.1738(3) 0.5374(3) 0.0693(16) Uani 1 1 d . . .
H44A H 0.4920 0.1543 0.5397 0.104 Uiso 1 1 calc R . .
H44B H 0.5702 0.1409 0.5322 0.104 Uiso 1 1 calc R . .
H44C H 0.5283 0.2026 0.4982 0.104 Uiso 1 1 calc R . .
C45 C 0.6368(3) 0.2440(3) 0.6016(3) 0.0613(14) Uani 1 1 d . . .
H45A H 0.6289 0.2712 0.5611 0.092 Uiso 1 1 calc R . .
H45B H 0.6728 0.2123 0.5998 0.092 Uiso 1 1 calc R . .
H45C H 0.6530 0.2697 0.6429 0.092 Uiso 1 1 calc R . .
C46 C 0.48054(19) -0.34500(18) 0.80730(18) 0.0313(8) Uani 1 1 d . . .
C47 C 0.41818(19) -0.37814(18) 0.80562(18) 0.0320(8) Uani 1 1 d . . .
H47 H 0.3752 -0.3640 0.7757 0.038 Uiso 1 1 calc R . .
C48 C 0.4168(2) -0.43064(19) 0.84577(19) 0.0342(8) Uani 1 1 d . A .
C49 C 0.4777(2) -0.45151(19) 0.8925(2) 0.0364(8) Uani 1 1 d . . .
H49 H 0.4769 -0.4873 0.9207 0.044 Uiso 1 1 calc R . .
C50 C 0.5393(2) -0.41841(19) 0.89659(19) 0.0350(8) Uani 1 1 d . . .
C51 C 0.54074(19) -0.36663(18) 0.85431(19) 0.0333(8) Uani 1 1 d . . .
H51 H 0.5843 -0.3455 0.8578 0.040 Uiso 1 1 calc R . .
C52 C 0.34908(17) -0.46520(14) 0.84017(15) 0.0427(10) Uani 1 1 d D . .
C53 C 0.6063(2) -0.4369(2) 0.9478(2) 0.0488(11) Uani 1 1 d . . .
C54 C 0.47585(19) -0.34398(18) 0.68187(18) 0.0317(8) Uani 1 1 d . . .
C55 C 0.41152(19) -0.36086(18) 0.63694(19) 0.0339(8) Uani 1 1 d . . .
H55 H 0.3702 -0.3374 0.6373 0.041 Uiso 1 1 calc R . .
C56 C 0.4064(2) -0.41119(19) 0.59169(19) 0.0359(8) Uani 1 1 d . B .
C57 C 0.4648(2) -0.44666(19) 0.5890(2) 0.0380(9) Uani 1 1 d . . .
H57 H 0.4609 -0.4810 0.5580 0.046 Uiso 1 1 calc R . .
C58 C 0.5294(2) -0.43077(18) 0.63277(19) 0.0347(8) Uani 1 1 d . C .
C59 C 0.53461(19) -0.38069(18) 0.67790(19) 0.0333(8) Uani 1 1 d . . .
H59 H 0.5795 -0.3708 0.7073 0.040 Uiso 1 1 calc R . .
C60 C 0.33599(19) -0.42586(17) 0.54651(18) 0.0529(12) Uani 1 1 d D . .
C61 C 0.59350(19) -0.46701(16) 0.63059(16) 0.0474(10) Uani 1 1 d D . .
C62 C 0.41497(19) -0.24450(18) 0.73218(19) 0.0340(8) Uani 1 1 d . . .
C63 C 0.3834(2) -0.22680(19) 0.7837(2) 0.0371(8) Uani 1 1 d . . .
H63 H 0.3998 -0.2452 0.8277 0.044 Uiso 1 1 calc R . .
C64 C 0.3289(2) -0.1832(2) 0.7726(2) 0.0401(9) Uani 1 1 d . D .
C65 C 0.3028(2) -0.1557(2) 0.7091(2) 0.0428(10) Uani 1 1 d . . .
H65 H 0.2649 -0.1264 0.7011 0.051 Uiso 1 1 calc R . .
C66 C 0.3340(2) -0.1725(2) 0.6573(2) 0.0412(9) Uani 1 1 d . E .
C67 C 0.3894(2) -0.21568(19) 0.6693(2) 0.0371(8) Uani 1 1 d . . .
H67 H 0.4103 -0.2258 0.6331 0.045 Uiso 1 1 calc R . .
C68 C 0.29757(19) -0.16423(16) 0.83010(18) 0.0571(12) Uani 1 1 d D . .
C69 C 0.3065(2) -0.1470(3) 0.5866(3) 0.0628(14) Uani 1 1 d D . .
C70 C 0.55339(19) -0.25215(18) 0.76006(19) 0.0327(8) Uani 1 1 d . . .
C71 C 0.58363(19) -0.22654(18) 0.8245(2) 0.0344(8) Uani 1 1 d . . .
H71 H 0.5615 -0.2338 0.8605 0.041 Uiso 1 1 calc R . .
C72 C 0.6454(2) -0.19053(18) 0.8376(2) 0.0355(8) Uani 1 1 d . G .
C73 C 0.67812(19) -0.17819(18) 0.7861(2) 0.0368(8) Uani 1 1 d . . .
H73 H 0.7207 -0.1545 0.7952 0.044 Uiso 1 1 calc R . .
C74 C 0.6479(2) -0.20081(18) 0.7213(2) 0.0358(8) Uani 1 1 d . F .
C75 C 0.5870(2) -0.23795(18) 0.7085(2) 0.0354(8) Uani 1 1 d . . .
H75 H 0.5678 -0.2540 0.6638 0.042 Uiso 1 1 calc R . .
C76 C 0.67696(17) -0.16603(16) 0.90742(18) 0.0485(11) Uani 1 1 d D . .
C77 C 0.68053(16) -0.18637(15) 0.66412(17) 0.0456(10) Uani 1 1 d D . .
C1A C 0.6186(5) 0.1764(4) 0.7447(4) 0.0308(18) Uani 0.40 1 d P . .
B1 B 0.4815(2) -0.2946(2) 0.7455(2) 0.0314(8) Uani 1 1 d . . .

loop_
_atom_site_aniso_label
_atom_site_aniso_U_11
_atom_site_aniso_U_22
_atom_site_aniso_U_33
_atom_site_aniso_U_23
_atom_site_aniso_U_13
_atom_site_aniso_U_12
Ru1 0.03303(16) 0.02751(15) 0.03095(15) 0.00068(13) 0.00209(11) 0.00168(13)
F1 0.067(5) 0.093(8) 0.077(6) 0.026(4) -0.018(4) -0.061(5)
F2 0.049(6) 0.032(4) 0.120(9) -0.037(4) 0.048(6) -0.022(3)
F3 0.022(5) 0.065(6) 0.076(5) -0.022(4) 0.026(5) -0.004(3)
F4 0.0377(15) 0.102(3) 0.097(2) 0.040(2) 0.0184(15) 0.0185(16)
F5 0.0585(18) 0.075(2) 0.084(2) 0.0403(17) 0.0082(15) 0.0114(16)
F6 0.089(3) 0.093(3) 0.087(2) -0.031(2) -0.049(2) 0.030(2)
F7 0.074(9) 0.060(5) 0.271(19) -0.025(8) -0.107(10) 0.025(6)
F8 0.052(4) 0.100(8) 0.053(5) -0.034(5) 0.005(4) -0.011(5)
F9 0.025(4) 0.253(16) 0.087(6) -0.059(8) 0.013(4) -0.034(6)
F10 0.060(8) 0.134(12) 0.118(9) 0.062(8) 0.062(8) 0.063(7)
F11 0.064(8) 0.036(5) 0.135(12) 0.013(5) 0.008(7) 0.010(5)
F12 0.048(6) 0.153(16) 0.112(11) -0.070(9) -0.020(6) 0.051(7)
F13 0.046(4) 0.076(5) 0.066(5) -0.021(4) 0.038(4) -0.001(4)
F14 0.078(6) 0.097(9) 0.036(4) 0.028(5) 0.035(4) 0.033(5)
F15 0.134(11) 0.068(7) 0.198(15) -0.089(8) 0.133(11) -0.061(8)
F16 0.091(9) 0.27(2) 0.064(7) 0.050(9) 0.027(6) 0.132(13)
F17 0.165(15) 0.114(9) 0.046(5) 0.000(5) -0.021(7) 0.041(10)
F18 0.144(12) 0.109(11) 0.086(11) 0.051(8) 0.042(7) -0.015(8)
F19 0.093(7) 0.063(4) 0.134(8) 0.055(5) 0.082(6) 0.047(5)
F20 0.083(5) 0.078(6) 0.072(4) -0.032(4) 0.057(4) -0.026(4)
F21 0.029(3) 0.105(5) 0.082(5) 0.021(4) 0.028(3) -0.002(3)
F22 0.059(4) 0.088(4) 0.070(4) -0.035(4) -0.017(3) 0.035(3)
F23 0.104(5) 0.040(3) 0.070(4) -0.030(2) 0.032(3) -0.009(3)
F24 0.103(5) 0.135(7) 0.057(4) -0.041(4) 0.038(3) -0.084(5)
F1A 0.098(8) 0.123(11) 0.057(5) 0.007(5) -0.010(5) -0.088(7)
F2A 0.052(4) 0.031(4) 0.067(5) -0.011(3) 0.021(4) -0.018(3)
F3A 0.026(6) 0.052(5) 0.141(11) -0.009(6) 0.027(6) 0.000(4)
F7A 0.053(5) 0.135(10) 0.088(5) 0.056(6) -0.039(4) -0.010(5)
F8A 0.053(6) 0.044(4) 0.108(9) -0.022(5) -0.011(6) -0.005(3)
F9A 0.022(4) 0.172(11) 0.114(8) -0.091(7) -0.011(4) 0.025(5)
F10A 0.041(5) 0.065(5) 0.149(9) 0.034(5) 0.045(5) 0.015(4)
F11A 0.054(5) 0.059(6) 0.104(7) -0.036(5) 0.012(5) 0.028(4)
F12A 0.064(6) 0.089(6) 0.074(5) 0.009(4) -0.001(4) 0.051(5)
F13A 0.146(11) 0.227(16) 0.080(6) -0.020(8) 0.025(6) 0.143(11)
F14A 0.117(8) 0.080(7) 0.141(10) -0.051(6) 0.097(7) -0.049(6)
F15A 0.116(7) 0.079(5) 0.074(5) -0.050(4) 0.062(4) -0.034(5)
F16A 0.127(8) 0.098(5) 0.089(7) 0.060(5) 0.045(6) 0.082(6)
F17A 0.108(9) 0.168(11) 0.116(9) 0.098(9) -0.067(7) -0.080(9)
F18A 0.064(4) 0.103(7) 0.060(5) 0.024(5) 0.037(4) 0.037(4)
F19A 0.060(6) 0.095(9) 0.051(5) 0.047(5) 0.029(4) 0.026(6)
F20A 0.123(12) 0.065(8) 0.185(15) 0.066(8) 0.125(11) 0.072(9)
F21A 0.100(10) 0.184(17) 0.056(7) 0.017(9) 0.017(7) -0.089(11)
F22A 0.066(9) 0.21(2) 0.062(7) 0.002(9) -0.001(6) -0.092(11)
F23A 0.20(2) 0.23(3) 0.098(13) -0.094(15) -0.038(13) 0.16(2)
F24A 0.22(2) 0.142(15) 0.023(5) -0.027(7) 0.025(8) -0.130(15)
O1 0.025(2) 0.057(3) 0.052(3) 0.001(2) 0.0173(19) 0.004(2)
O1A 0.029(3) 0.043(4) 0.051(4) -0.002(3) 0.019(3) 0.000(3)
N1 0.0251(14) 0.0323(16) 0.0317(15) 0.0001(12) 0.0033(12) -0.0005(12)
N2 0.0289(15) 0.0322(17) 0.0341(16) -0.0011(13) 0.0065(12) 0.0036(13)
N3 0.0307(16) 0.0321(17) 0.0379(17) 0.0015(13) 0.0090(13) -0.0022(13)
N4 0.0309(15) 0.0274(16) 0.0322(15) 0.0014(12) 0.0081(12) 0.0077(12)
N5 0.0384(17) 0.0326(17) 0.0392(17) -0.0035(13) 0.0181(14) 0.0012(14)
N6 0.0323(16) 0.0299(16) 0.0374(17) -0.0030(13) 0.0104(13) -0.0030(13)
N7 0.0363(17) 0.0293(17) 0.0397(17) 0.0050(13) 0.0080(13) 0.0039(13)
N8 0.0400(18) 0.0356(18) 0.0399(18) 0.0040(14) 0.0160(14) -0.0003(14)
C1 0.030(3) 0.044(4) 0.029(3) 0.001(3) 0.009(2) 0.010(3)
C2 0.0255(17) 0.0325(19) 0.0294(18) 0.0038(14) 0.0079(14) 0.0023(14)
C3 0.040(2) 0.034(2) 0.0332(19) -0.0022(16) 0.0047(16) -0.0059(17)
C4 0.045(2) 0.034(2) 0.034(2) -0.0058(16) 0.0063(17) 0.0017(17)
C5 0.0261(18) 0.035(2) 0.043(2) 0.0021(16) 0.0029(15) 0.0034(16)
C6 0.040(2) 0.045(2) 0.053(2) 0.011(2) -0.0005(18) 0.003(2)
C7 0.028(2) 0.063(3) 0.056(3) 0.008(2) 0.0097(18) 0.002(2)
C8 0.052(3) 0.050(3) 0.045(2) -0.009(2) -0.004(2) -0.005(2)
C9 0.071(3) 0.047(3) 0.054(3) -0.014(2) 0.012(2) 0.009(2)
C10 0.032(2) 0.045(2) 0.045(2) -0.0001(18) 0.0088(17) 0.0122(18)
C11 0.035(2) 0.067(3) 0.065(3) 0.007(2) 0.018(2) 0.018(2)
C12 0.050(3) 0.048(3) 0.060(3) 0.008(2) 0.013(2) 0.023(2)
C13 0.0302(18) 0.0292(18) 0.0286(17) -0.0033(14) 0.0078(14) 0.0041(15)
C14 0.051(2) 0.0274(19) 0.036(2) 0.0036(15) 0.0117(17) 0.0032(17)
C15 0.045(2) 0.0280(19) 0.0332(19) 0.0025(15) 0.0097(16) 0.0059(17)
C16 0.033(2) 0.049(2) 0.042(2) 0.0019(18) 0.0092(17) -0.0068(18)
C17 0.041(2) 0.067(3) 0.061(3) 0.002(2) 0.020(2) -0.004(2)
C18 0.051(3) 0.051(3) 0.059(3) -0.007(2) 0.013(2) -0.021(2)
C19 0.071(3) 0.036(2) 0.060(3) 0.011(2) 0.021(2) -0.007(2)
C20 0.064(3) 0.040(2) 0.037(2) 0.0037(18) 0.000(2) 0.013(2)
C21 0.0261(18) 0.034(2) 0.041(2) -0.0012(16) 0.0027(15) 0.0029(15)
C22 0.032(2) 0.052(3) 0.050(2) -0.008(2) 0.0077(17) 0.0045(19)
C23 0.038(2) 0.041(2) 0.050(2) -0.0122(19) 0.0018(18) 0.0031(18)
C24 0.0273(17) 0.0263(18) 0.0376(19) 0.0033(14) 0.0099(15) 0.0077(14)
C25 0.051(2) 0.037(2) 0.040(2) -0.0070(17) 0.0113(18) 0.0051(19)
C26 0.046(2) 0.033(2) 0.043(2) -0.0036(16) 0.0083(18) -0.0035(18)
C27 0.047(2) 0.042(2) 0.060(3) 0.007(2) 0.032(2) 0.0087(19)
C28 0.050(3) 0.061(3) 0.069(3) 0.006(2) 0.034(2) 0.010(2)
C29 0.071(3) 0.065(3) 0.075(3) 0.027(3) 0.044(3) 0.020(3)
C30 0.092(4) 0.072(4) 0.051(3) -0.020(3) 0.027(3) 0.001(3)
C31 0.071(4) 0.050(3) 0.071(3) -0.010(2) 0.006(3) -0.021(3)
C32 0.034(2) 0.056(3) 0.047(2) 0.0043(19) 0.0179(17) -0.0106(19)
C33 0.069(3) 0.063(3) 0.064(3) 0.020(3) 0.017(3) -0.017(3)
C34 0.035(2) 0.077(4) 0.071(3) -0.003(3) 0.021(2) -0.008(2)
C35 0.0287(18) 0.0313(19) 0.0352(19) 0.0026(15) 0.0089(15) -0.0040(15)
C36 0.052(3) 0.035(2) 0.051(3) 0.0163(18) 0.006(2) 0.0017(19)
C37 0.059(3) 0.047(3) 0.042(2) 0.0134(19) 0.011(2) -0.007(2)
C38 0.040(2) 0.046(2) 0.055(2) -0.001(2) 0.0161(19) 0.016(2)
C39 0.039(3) 0.084(4) 0.081(4) 0.012(3) 0.018(2) 0.023(3)
C40 0.084(4) 0.062(3) 0.073(4) -0.015(3) 0.012(3) 0.032(3)
C41 0.081(4) 0.047(3) 0.085(4) 0.029(3) 0.009(3) 0.016(3)
C42 0.114(5) 0.091(5) 0.056(3) 0.033(3) 0.029(3) -0.002(4)
C43 0.051(3) 0.050(3) 0.054(3) -0.011(2) 0.031(2) -0.010(2)
C44 0.072(4) 0.078(4) 0.071(3) -0.024(3) 0.042(3) -0.023(3)
C45 0.055(3) 0.070(3) 0.072(3) -0.015(3) 0.039(3) -0.017(3)
C46 0.0300(18) 0.036(2) 0.0275(18) -0.0034(15) 0.0066(14) -0.0045(15)
C47 0.0264(17) 0.036(2) 0.0326(19) -0.0025(15) 0.0053(14) -0.0052(15)
C48 0.0321(19) 0.036(2) 0.037(2) -0.0046(16) 0.0129(16) -0.0061(16)
C49 0.037(2) 0.034(2) 0.039(2) 0.0007(16) 0.0124(16) -0.0024(16)
C50 0.0338(19) 0.035(2) 0.035(2) -0.0002(16) 0.0075(15) 0.0014(16)
C51 0.0270(18) 0.035(2) 0.0363(19) -0.0042(15) 0.0061(15) -0.0021(15)
C52 0.040(2) 0.045(2) 0.045(2) -0.0026(19) 0.0129(18) -0.0127(19)
C53 0.043(2) 0.047(3) 0.055(3) 0.006(2) 0.008(2) 0.005(2)
C54 0.0302(18) 0.0316(19) 0.0339(19) 0.0043(15) 0.0094(15) 0.0009(15)
C55 0.0269(18) 0.036(2) 0.038(2) 0.0031(16) 0.0081(15) 0.0044(15)
C56 0.0331(19) 0.037(2) 0.036(2) 0.0019(16) 0.0056(15) -0.0009(16)
C57 0.045(2) 0.034(2) 0.035(2) 0.0010(16) 0.0100(17) -0.0005(17)
C58 0.035(2) 0.032(2) 0.038(2) 0.0067(16) 0.0102(16) 0.0047(16)
C59 0.0260(17) 0.039(2) 0.0342(19) 0.0044(16) 0.0056(14) 0.0007(16)
C60 0.040(2) 0.059(3) 0.053(3) -0.019(2) -0.001(2) 0.001(2)
C61 0.043(2) 0.048(3) 0.051(3) 0.003(2) 0.011(2) 0.007(2)
C62 0.0261(18) 0.036(2) 0.039(2) -0.0042(16) 0.0077(15) -0.0062(15)
C63 0.0321(19) 0.040(2) 0.039(2) -0.0049(17) 0.0090(16) -0.0046(17)
C64 0.036(2) 0.039(2) 0.046(2) -0.0101(19) 0.0144(17) -0.0065(18)
C65 0.035(2) 0.034(2) 0.063(3) -0.0020(19) 0.0191(19) 0.0017(17)
C66 0.034(2) 0.039(2) 0.053(2) 0.0064(18) 0.0136(17) 0.0005(17)
C67 0.0309(19) 0.037(2) 0.046(2) 0.0005(17) 0.0144(16) -0.0011(16)
C68 0.064(3) 0.053(3) 0.062(3) -0.014(2) 0.030(3) -0.003(3)
C69 0.055(3) 0.071(4) 0.069(3) 0.025(3) 0.029(3) 0.021(3)
C70 0.0258(17) 0.0308(19) 0.041(2) 0.0012(15) 0.0079(15) 0.0036(15)
C71 0.0300(18) 0.033(2) 0.042(2) 0.0018(16) 0.0133(16) 0.0003(15)
C72 0.0321(19) 0.0286(19) 0.044(2) -0.0022(16) 0.0068(16) -0.0005(15)
C73 0.0270(18) 0.0283(19) 0.055(2) 0.0040(17) 0.0115(16) -0.0026(15)
C74 0.0295(19) 0.031(2) 0.049(2) 0.0080(16) 0.0135(16) 0.0042(15)
C75 0.0310(19) 0.031(2) 0.045(2) 0.0040(16) 0.0111(16) 0.0031(15)
C76 0.042(2) 0.049(3) 0.054(3) -0.006(2) 0.011(2) -0.012(2)
C77 0.039(2) 0.047(3) 0.055(3) 0.011(2) 0.0196(19) -0.001(2)
C1A 0.030(4) 0.026(4) 0.031(4) -0.004(4) -0.001(3) 0.000(4)
B1 0.030(2) 0.033(2) 0.031(2) 0.0000(17) 0.0064(16) -0.0043(17)

loop_
_atom_type_symbol
_atom_type_description
_atom_type_scat_dispersion_real
_atom_type_scat_dispersion_imag
_atom_type_scat_source
C C 0.0033 0.0016 'International Tables Vol C Tables 4.2.6.8 and 6.1.1.4'
H H 0.0000 0.0000 'International Tables Vol C Tables 4.2.6.8 and 6.1.1.4'
N N 0.0061 0.0033 'International Tables Vol C Tables 4.2.6.8 and 6.1.1.4'
Ru Ru -1.2594 0.8363 'International Tables Vol C Tables 4.2.6.8 and 6.1.1.4'
B B 0.0013 0.0007 'International Tables Vol C Tables 4.2.6.8 and 6.1.1.4'
O O 0.0106 0.0060 'International Tables Vol C Tables 4.2.6.8 and 6.1.1.4'
F F 0.0171 0.0103 'International Tables Vol C Tables 4.2.6.8 and 6.1.1.4'

loop_
_geom_angle_atom_site_label_1
_geom_angle_atom_site_label_2
_geom_angle_atom_site_label_3
_geom_angle
C1 Ru1 C1A 179.4(3)
C1 Ru1 C24 89.7(2)
C1A Ru1 C24 89.7(3)
C1 Ru1 C35 91.3(2)
C1A Ru1 C35 88.5(3)
C24 Ru1 C35 91.26(13)
C1 Ru1 C13 89.5(2)
C1A Ru1 C13 90.7(3)
C24 Ru1 C13 90.34(13)
C35 Ru1 C13 178.23(14)
C1 Ru1 C2 92.5(2)
C1A Ru1 C2 88.2(3)
C24 Ru1 C2 177.80(13)
C35 Ru1 C2 89.10(13)
C13 Ru1 C2 89.27(13)
C2 N1 C3 111.6(3)
C2 N1 C5 123.7(3)
C3 N1 C5 124.6(3)
C2 N2 C4 111.5(3)
C2 N2 C10 123.9(3)
C4 N2 C10 124.5(3)
C13 N3 C14 110.7(3)
C13 N3 C16 124.2(3)
C14 N3 C16 125.0(3)
C13 N4 C15 111.6(3)
C13 N4 C21 122.8(3)
C15 N4 C21 125.5(3)
C24 N5 C25 111.2(3)
C24 N5 C27 123.3(3)
C25 N5 C27 125.3(3)
C24 N6 C26 112.0(3)
C24 N6 C32 123.7(3)
C26 N6 C32 124.2(3)
C35 N7 C36 111.2(3)
C35 N7 C38 124.5(3)
C36 N7 C38 124.3(3)
C35 N8 C37 111.8(3)
C35 N8 C43 123.2(3)
C37 N8 C43 124.9(4)
O1 C1 Ru1 178.7(6)
N2 C2 N1 103.4(3)
N2 C2 Ru1 128.7(2)
N1 C2 Ru1 128.0(3)
C4 C3 N1 106.8(3)
C4 C3 C8 127.3(4)
N1 C3 C8 125.8(4)
C3 C4 N2 106.7(3)
C3 C4 C9 127.5(4)
N2 C4 C9 125.7(4)
N1 C5 C7 112.1(3)
N1 C5 C6 113.1(3)
C7 C5 C6 112.5(3)
N2 C10 C11 112.1(3)
N2 C10 C12 113.8(4)
C11 C10 C12 112.0(4)
N4 C13 N3 103.4(3)
N4 C13 Ru1 128.4(3)
N3 C13 Ru1 128.1(3)
C15 C14 N3 107.5(3)
C15 C14 C19 127.7(4)
N3 C14 C19 124.7(4)
C14 C15 N4 106.7(3)
C14 C15 C20 128.5(4)
N4 C15 C20 124.8(4)
N3 C16 C18 113.7(4)
N3 C16 C17 110.9(3)
C18 C16 C17 113.0(4)
N4 C21 C22 111.4(3)
N4 C21 C23 113.0(3)
C22 C21 C23 111.9(3)
N6 C24 N5 102.7(3)
N6 C24 Ru1 128.1(3)
N5 C24 Ru1 129.1(3)
C26 C25 N5 107.3(3)
C26 C25 C30 127.0(4)
N5 C25 C30 125.6(4)
C25 C26 N6 106.7(4)
C25 C26 C31 128.1(4)
N6 C26 C31 125.1(4)
N5 C27 C28 112.4(4)
N5 C27 C29 112.7(4)
C28 C27 C29 111.1(4)
N6 C32 C33 114.0(4)
N6 C32 C34 112.2(4)
C33 C32 C34 112.5(4)
N8 C35 N7 103.2(3)
N8 C35 Ru1 129.1(3)
N7 C35 Ru1 127.6(3)
C37 C36 N7 107.1(4)
C37 C36 C41 126.9(4)
N7 C36 C41 125.8(4)
C36 C37 N8 106.6(4)
C36 C37 C42 127.5(5)
N8 C37 C42 125.8(5)
N7 C38 C39 112.8(4)
N7 C38 C40 113.3(4)
C39 C38 C40 112.7(4)
N8 C43 C44 113.2(4)
N8 C43 C45 112.1(4)
C44 C43 C45 111.9(4)
C51 C46 C47 115.6(3)
C51 C46 B1 124.1(3)
C47 C46 B1 119.1(3)
C48 C47 C46 122.5(4)
C47 C48 C49 120.9(3)
C47 C48 C52 120.1(3)
C49 C48 C52 119.0(3)
C50 C49 C48 117.6(4)
C49 C50 C51 121.2(4)
C49 C50 C53 120.3(4)
C51 C50 C53 118.6(4)
C46 C51 C50 122.2(3)
F2 C52 F3A 115.0(13)
F2 C52 F1 106.4(6)
F3A C52 F1 86.9(11)
F2 C52 F3 106.0(6)
F3A C52 F3 18.7(10)
F1 C52 F3 105.4(6)
F2 C52 F1A 83.6(7)
F3A C52 F1A 106.3(6)
F1 C52 F1A 25.2(9)
F3 C52 F1A 123.0(13)
F2 C52 F2A 20.7(7)
F3A C52 F2A 105.4(6)
F1 C52 F2A 125.8(8)
F3 C52 F2A 91.8(11)
F1A C52 F2A 104.1(6)
F2 C52 C48 116.1(7)
F3A C52 C48 116.6(8)
F1 C52 C48 111.2(7)
F3 C52 C48 111.0(7)
F1A C52 C48 114.0(8)
F2A C52 C48 109.3(7)
F6 C53 F5 107.2(4)
F6 C53 F4 105.9(4)
F5 C53 F4 105.1(4)
F6 C53 C50 112.3(4)
F5 C53 C50 113.5(4)
F4 C53 C50 112.4(4)
C55 C54 C59 115.8(3)
C55 C54 B1 122.8(3)
C59 C54 B1 120.4(3)
C56 C55 C54 121.6(4)
C57 C56 C55 121.5(4)
C57 C56 C60 120.7(4)
C55 C56 C60 117.8(3)
C56 C57 C58 118.1(4)
C57 C58 C59 120.5(4)
C57 C58 C61 119.7(3)
C59 C58 C61 119.8(3)
C58 C59 C54 122.5(3)
F7 C60 F8 107.2(6)
F7 C60 F8A 122.6(9)
F8 C60 F8A 25.6(6)
F7 C60 F9A 68.2(6)
F8 C60 F9A 122.5(9)
F8A C60 F9A 106.5(6)
F7 C60 F9 105.8(6)
F8 C60 F9 103.2(6)
F8A C60 F9 79.0(7)
F9A C60 F9 38.7(6)
F7 C60 F7A 37.4(7)
F8 C60 F7A 79.9(7)
F8A C60 F7A 103.6(6)
F9A C60 F7A 104.3(5)
F9 C60 F7A 138.2(6)
F7 C60 C56 116.6(5)
F8 C60 C56 114.6(7)
F8A C60 C56 115.3(7)
F9A C60 C56 117.9(5)
F9 C60 C56 108.3(5)
F7A C60 C56 107.8(5)
F12A C61 F11A 106.4(6)
F12A C61 F10A 104.5(6)
F11A C61 F10A 106.0(6)
F12A C61 F12 22.6(11)
F11A C61 F12 120.1(14)
F10A C61 F12 83.1(10)
F12A C61 F11 90.7(13)
F11A C61 F11 15.9(13)
F10A C61 F11 113.9(13)
F12 C61 F11 106.1(7)
F12A C61 F10 124.9(10)
F11A C61 F10 93.4(13)
F10A C61 F10 21.0(10)
F12 C61 F10 104.0(6)
F11 C61 F10 105.3(7)
F12A C61 C58 111.3(7)
F11A C61 C58 111.4(6)
F10A C61 C58 116.5(6)
F12 C61 C58 116.4(9)
F11 C61 C58 116.1(9)
F10 C61 C58 107.7(7)
C67 C62 C63 116.4(4)
C67 C62 B1 121.2(3)
C63 C62 B1 122.3(3)
C64 C63 C62 122.0(4)
C65 C64 C63 121.0(4)
C65 C64 C68 118.8(4)
C63 C64 C68 120.2(4)
C64 C65 C66 117.7(4)
C65 C66 C67 120.7(4)
C65 C66 C69 120.7(4)
C67 C66 C69 118.6(4)
C62 C67 C66 122.2(4)
F13A C68 F15 81.7(8)
F13A C68 F14 117.2(10)
F15 C68 F14 106.0(6)
F13A C68 F15A 106.4(6)
F15 C68 F15A 25.0(8)
F14 C68 F15A 91.1(9)
F13A C68 F14A 105.4(6)
F15 C68 F14A 115.3(11)
F14 C68 F14A 15.2(9)
F15A C68 F14A 104.2(5)
F13A C68 F13 24.9(7)
F15 C68 F13 105.7(6)
F14 C68 F13 103.7(6)
F15A C68 F13 129.6(7)
F14A C68 F13 89.2(8)
F13A C68 C64 117.5(6)
F15 C68 C64 117.5(7)
F14 C68 C64 112.8(6)
F15A C68 C64 107.6(5)
F14A C68 C64 114.7(6)
F13 C68 C64 110.0(5)
F17A C69 F18A 111.5(9)
F17A C69 F16 70.7(8)
F18A C69 F16 114.5(10)
F17A C69 F18 130.7(10)
F18A C69 F18 23.3(9)
F16 C69 F18 105.2(7)
F17A C69 F17 40.1(8)
F18A C69 F17 80.2(9)
F16 C69 F17 106.0(6)
F18 C69 F17 103.4(6)
F17A C69 F16A 105.1(7)
F18A C69 F16A 101.1(7)
F16 C69 F16A 34.5(7)
F18 C69 F16A 82.4(9)
F17 C69 F16A 137.5(6)
F17A C69 C66 115.6(6)
F18A C69 C66 116.2(6)
F16 C69 C66 120.1(7)
F18 C69 C66 108.7(8)
F17 C69 C66 112.1(6)
F16A C69 C66 105.3(5)
C71 C70 C75 116.4(3)
C71 C70 B1 121.5(3)
C75 C70 B1 122.1(3)
C70 C71 C72 121.9(4)
C73 C72 C71 120.4(4)
C73 C72 C76 119.6(3)
C71 C72 C76 120.0(3)
C74 C73 C72 118.9(4)
C73 C74 C75 120.6(4)
C73 C74 C77 120.2(3)
C75 C74 C77 119.2(4)
C74 C75 C70 121.6(4)
F22 C76 F23A 119.9(10)
F22 C76 F22A 22.6(9)
F23A C76 F22A 106.2(7)
F22 C76 F24 107.1(5)
F23A C76 F24 74.0(9)
F22A C76 F24 123.1(10)
F22 C76 F24A 82.9(10)
F23A C76 F24A 106.2(7)
F22A C76 F24A 104.4(7)
F24 C76 F24A 33.6(9)
F22 C76 F23 103.3(5)
F23A C76 F23 30.6(9)
F22A C76 F23 83.5(9)
F24 C76 F23 103.5(5)
F24A C76 F23 132.9(8)
F22 C76 C72 113.8(4)
F23A C76 C72 117.9(8)
F22A C76 C72 112.0(8)
F24 C76 C72 117.4(5)
F24A C76 C72 109.1(7)
F23 C76 C72 110.4(4)
F21 C77 F19 105.6(5)
F21 C77 F20A 86.6(9)
F19 C77 F20A 117.2(10)
F21 C77 F21A 24.3(9)
F19 C77 F21A 83.5(9)
F20A C77 F21A 105.8(6)
F21 C77 F19A 124.7(9)
F19 C77 F19A 21.3(10)
F20A C77 F19A 105.6(6)
F21A C77 F19A 104.2(6)
F21 C77 F20 105.0(5)
F19 C77 F20 105.8(5)
F20A C77 F20 19.3(9)
F21A C77 F20 121.7(10)
F19A C77 F20 90.1(9)
F21 C77 C74 112.8(5)
F19 C77 C74 114.6(6)
F20A C77 C74 116.0(7)
F21A C77 C74 115.1(8)
F19A C77 C74 109.2(7)
F20 C77 C74 112.3(5)
O1A C1A Ru1 179.3(8)
C70 B1 C54 112.0(3)
C70 B1 C62 106.4(3)
C54 B1 C62 113.0(3)
C70 B1 C46 113.4(3)
C54 B1 C46 99.9(3)
C62 B1 C46 112.2(3)

loop_
_geom_bond_atom_site_label_1
_geom_bond_atom_site_label_2
_geom_bond_distance
Ru1 C1 1.983(6)
Ru1 C1A 1.989(9)
Ru1 C24 2.130(4)
Ru1 C35 2.136(4)
Ru1 C13 2.145(4)
Ru1 C2 2.146(4)
F1 C52 1.332(3)
F2 C52 1.330(3)
F3 C52 1.333(3)
F4 C53 1.338(5)
F5 C53 1.330(5)
F6 C53 1.315(6)
F7 C60 1.322(3)
F8 C60 1.325(3)
F9 C60 1.334(3)
F10 C61 1.332(3)
F11 C61 1.331(3)
F12 C61 1.330(3)
F13 C68 1.332(3)
F14 C68 1.329(3)
F15 C68 1.329(3)
F16 C69 1.327(3)
F17 C69 1.336(3)
F18 C69 1.333(3)
F19 C77 1.328(3)
F20 C77 1.331(3)
F21 C77 1.327(3)
F22 C76 1.326(3)
F23 C76 1.334(3)
F24 C76 1.329(3)
F1A C52 1.334(3)
F2A C52 1.334(3)
F3A C52 1.332(3)
F7A C60 1.337(3)
F8A C60 1.326(3)
F9A C60 1.326(3)
F10A C61 1.329(3)
F11A C61 1.329(3)
F12A C61 1.329(3)
F13A C68 1.328(3)
F14A C68 1.331(3)
F15A C68 1.331(3)
F16A C69 1.408(10)
F17A C69 1.256(10)
F18A C69 1.299(10)
F19A C77 1.331(3)
F20A C77 1.329(3)
F21A C77 1.330(3)
F22A C76 1.328(3)
F23A C76 1.327(3)
F24A C76 1.331(3)
O1 C1 1.158(7)
O1A C1A 1.195(11)
N1 C2 1.377(4)
N1 C3 1.394(5)
N1 C5 1.478(5)
N2 C2 1.372(5)
N2 C4 1.400(5)
N2 C10 1.483(5)
N3 C13 1.377(5)
N3 C14 1.407(5)
N3 C16 1.479(5)
N4 C13 1.374(4)
N4 C15 1.400(5)
N4 C21 1.487(5)
N5 C24 1.382(5)
N5 C25 1.403(5)
N5 C27 1.479(5)
N6 C24 1.376(5)
N6 C26 1.398(5)
N6 C32 1.477(5)
N7 C35 1.382(5)
N7 C36 1.389(5)
N7 C38 1.468(5)
N8 C35 1.373(5)
N8 C37 1.390(5)
N8 C43 1.485(5)
C3 C4 1.352(6)
C3 C8 1.500(5)
C4 C9 1.501(6)
C5 C7 1.529(6)
C5 C6 1.537(6)
C10 C11 1.521(6)
C10 C12 1.525(6)
C14 C15 1.333(6)
C14 C19 1.510(6)
C15 C20 1.501(5)
C16 C18 1.515(6)
C16 C17 1.531(6)
C21 C22 1.517(5)
C21 C23 1.538(5)
C25 C26 1.334(6)
C25 C30 1.503(6)
C26 C31 1.500(6)
C27 C28 1.521(6)
C27 C29 1.532(7)
C32 C33 1.513(7)
C32 C34 1.530(6)
C36 C37 1.350(7)
C36 C41 1.510(6)
C37 C42 1.500(6)
C38 C39 1.525(6)
C38 C40 1.527(7)
C43 C44 1.525(7)
C43 C45 1.534(6)
C46 C51 1.389(5)
C46 C47 1.401(5)
C46 B1 1.648(6)
C47 C48 1.381(5)
C48 C49 1.391(5)
C48 C52 1.493(5)
C49 C50 1.379(5)
C50 C51 1.396(5)
C50 C53 1.500(6)
C54 C55 1.397(5)
C54 C59 1.407(5)
C54 B1 1.639(6)
C55 C56 1.392(5)
C56 C57 1.381(6)
C56 C60 1.478(5)
C57 C58 1.386(6)
C58 C59 1.386(5)
C58 C61 1.481(5)
C62 C67 1.385(5)
C62 C63 1.392(5)
C62 B1 1.648(6)
C63 C64 1.386(6)
C64 C65 1.384(6)
C64 C68 1.503(5)
C65 C66 1.388(6)
C66 C67 1.390(6)
C66 C69 1.495(6)
C70 C71 1.396(5)
C70 C75 1.401(5)
C70 B1 1.632(5)
C71 C72 1.397(5)
C72 C73 1.381(6)
C72 C76 1.483(5)
C73 C74 1.379(6)
C74 C75 1.396(5)
C74 C77 1.491(5)
